data_7005260
loop_
_publ_author_name
'Ching, H. Y. Vincent'
'Clegg, Jack K.'
'Rendina, Louis M.'

_publ_section_title
;
 Synthesis and preliminary DNA-binding studies of diimineplatinum(II)
 complexes containing 3- or 4-pyridineboronic acid.
;
_journal_issue 21
_journal_name_full 'Dalton transactions (Cambridge, England : 2003)'
_journal_page_first 2121
_journal_page_last 2126
_journal_paper_doi 10.1039/b618668h
_journal_year 2007
_chemical_formula_moiety 'C22 H18 N4 Pt, 2(F6 P)'
_chemical_formula_sum 'C22 H18 F12 N4 P2 Pt'
_chemical_formula_weight 823.44
_chemical_name_systematic
;
?
;
_space_group_IT_number 14
_symmetry_cell_setting monoclinic
_symmetry_Int_Tables_number 14
_symmetry_space_group_name_Hall '-P 2ybc'
_symmetry_space_group_name_H-M 'P 1 21/c 1'
_atom_sites_solution_hydrogens geom
_atom_sites_solution_primary direct
_atom_sites_solution_secondary difmap
_audit_creation_method SHELXL-97
_cell_angle_alpha 90.00
_cell_angle_beta 97.255(2)
_cell_angle_gamma 90.00
_cell_formula_units_Z 4
_cell_length_a 8.6210(12)
_cell_length_b 25.904(4)
_cell_length_c 11.7424(17)
_cell_measurement_reflns_used 7313
_cell_measurement_temperature 150(2)
_cell_measurement_theta_max 27.058
_cell_measurement_theta_min 2.351
_cell_volume 2601.3(7)
_computing_cell_refinement 'SAINT (Bruker, 1995)'
_computing_data_collection 'SMART (Bruker, 1995)'
_computing_data_reduction 'SAINT and XPREP (Bruker, 1995)'
_computing_molecular_graphics 'ORTEP-3 (Farrugia, 1997), WINGX-32 (Farrugia, 1999)'
_computing_publication_material 'enCIFer 1.0 (CCDC, 2003)'
_computing_structure_refinement 'SHELXL-97 (Sheldrick, 1997)'
_computing_structure_solution 'SHELXS-97 (Sheldrick, 1990)'
_diffrn_ambient_temperature 150(2)
_diffrn_measured_fraction_theta_full 1.000
_diffrn_measured_fraction_theta_max 0.951
_diffrn_measurement_device_type 'BRUKER SMART 1000 CCD'
_diffrn_measurement_method \w
_diffrn_radiation_monochromator graphite
_diffrn_radiation_source 'sealed tube'
_diffrn_radiation_type MoK\a
_diffrn_radiation_wavelength 0.71073
_diffrn_reflns_av_R_equivalents 0.0601
_diffrn_reflns_av_sigmaI/netI 0.0617
_diffrn_reflns_limit_h_max 11
_diffrn_reflns_limit_h_min -11
_diffrn_reflns_limit_k_max 34
_diffrn_reflns_limit_k_min -33
_diffrn_reflns_limit_l_max 15
_diffrn_reflns_limit_l_min -15
_diffrn_reflns_number 23301
_diffrn_reflns_theta_full 25.00
_diffrn_reflns_theta_max 28.28
_diffrn_reflns_theta_min 1.57
_diffrn_standards_decay_% 0.00
_diffrn_standards_number 123
_exptl_absorpt_coefficient_mu 5.625
_exptl_absorpt_correction_T_max 0.539
_exptl_absorpt_correction_T_min 0.307
_exptl_absorpt_correction_type multi-scan
_exptl_absorpt_process_details 'SADABS (Sheldrick, 2003)'
_exptl_crystal_colour colourless
_exptl_crystal_density_diffrn 2.103
_exptl_crystal_density_method 'not measured'
_exptl_crystal_description Shard
_exptl_crystal_F_000 1576
_exptl_crystal_size_max 0.280
_exptl_crystal_size_mid 0.187
_exptl_crystal_size_min 0.110
_refine_diff_density_max 1.867
_refine_diff_density_min -3.878
_refine_diff_density_rms 0.189
_refine_ls_extinction_method none
_refine_ls_goodness_of_fit_ref 1.385
_refine_ls_hydrogen_treatment constr
_refine_ls_matrix_type full
_refine_ls_number_parameters 370
_refine_ls_number_reflns 6151
_refine_ls_number_restraints 0
_refine_ls_restrained_S_all 1.385
_refine_ls_R_factor_all 0.1037
_refine_ls_R_factor_gt 0.0848
_refine_ls_shift/su_max 0.000
_refine_ls_shift/su_mean 0.000
_refine_ls_structure_factor_coef Fsqd
_refine_ls_weighting_details 'calc w=1/[\s^2^(Fo^2^)+(0.0033P)^2^+45.0370P] where P=(Fo^2^+2Fc^2^)/3'
_refine_ls_weighting_scheme calc
_refine_ls_wR_factor_gt 0.1506
_refine_ls_wR_factor_ref 0.1553
_reflns_number_gt 5185
_reflns_number_total 6151
_reflns_threshold_expression >2sigma(I)
_cod_data_source_file b618668h.txt
_cod_data_source_block lj111sad
_cod_depositor_comments
;
The following automatic conversions were performed:
'_symmetry_cell_setting' value 'Monoclinic' changed to 'monoclinic'
according to '/home/saulius/struct/CIF-dictionaries/cif_core.dic'
dictionary named 'cif_core.dic' version 2.4.1 from 2010-06-29.

Automatic conversion script
Id: cif_fix_enum 1527 2010-12-29 10:47:43Z saulius 
;
_cod_original_sg_symbol_H-M P21/c
_cod_database_code 7005260

loop_
_symmetry_equiv_pos_as_xyz
'x, y, z'
'-x, y+1/2, -z+1/2'
'-x, -y, -z'
'x, -y-1/2, z-1/2'

loop_
_atom_site_label
_atom_site_type_symbol
_atom_site_fract_x
_atom_site_fract_y
_atom_site_fract_z
_atom_site_U_iso_or_equiv
_atom_site_adp_type
_atom_site_occupancy
_atom_site_symmetry_multiplicity
_atom_site_calc_flag
_atom_site_refinement_flags
_atom_site_disorder_assembly
_atom_site_disorder_group
C1 C 0.1324(13) 0.4671(5) 0.2325(9) 0.030(3) Uani 1 1 d . . .
H1 H 0.1091 0.4527 0.1578 0.036 Uiso 1 1 calc R . .
C2 C 0.0550(12) 0.5115(5) 0.2589(10) 0.030(3) Uani 1 1 d . . .
H2 H -0.0183 0.5274 0.2024 0.037 Uiso 1 1 calc R . .
C3 C 0.0843(14) 0.5324(5) 0.3667(11) 0.036(3) Uani 1 1 d . . .
H3 H 0.0318 0.5629 0.3854 0.043 Uiso 1 1 calc R . .
C4 C 0.1922(13) 0.5084(4) 0.4489(10) 0.029(3) Uani 1 1 d . . .
C5 C 0.2672(12) 0.4636(4) 0.4145(9) 0.024(2) Uani 1 1 d . . .
C6 C 0.2342(14) 0.5268(5) 0.5639(11) 0.037(3) Uani 1 1 d . . .
H6 H 0.1875 0.5575 0.5880 0.045 Uiso 1 1 calc R . .
C7 C 0.3402(14) 0.5009(6) 0.6388(10) 0.038(3) Uani 1 1 d . . .
H7 H 0.3651 0.5135 0.7149 0.045 Uiso 1 1 calc R . .
C8 C 0.4144(13) 0.4553(5) 0.6053(10) 0.031(3) Uani 1 1 d . . .
C9 C 0.5245(14) 0.4265(6) 0.6784(10) 0.037(3) Uani 1 1 d . . .
H9 H 0.5530 0.4370 0.7557 0.044 Uiso 1 1 calc R . .
C10 C 0.5899(15) 0.3835(6) 0.6372(11) 0.043(3) Uani 1 1 d . . .
H10 H 0.6666 0.3644 0.6850 0.051 Uiso 1 1 calc R . .
C11 C 0.5432(14) 0.3676(5) 0.5242(10) 0.035(3) Uani 1 1 d . . .
H11 H 0.5871 0.3370 0.4971 0.043 Uiso 1 1 calc R . .
C12 C 0.3740(12) 0.4367(4) 0.4934(9) 0.023(2) Uani 1 1 d . . .
C13 C 0.2201(15) 0.3319(5) 0.0707(12) 0.040(3) Uani 1 1 d . . .
H13 H 0.1986 0.3040 0.1189 0.048 Uiso 1 1 calc R . .
C14 C 0.1726(17) 0.3290(6) -0.0464(13) 0.048(4) Uani 1 1 d . . .
H14 H 0.1195 0.2992 -0.0778 0.058 Uiso 1 1 calc R . .
C15 C 0.2011(15) 0.3681(6) -0.1155(12) 0.045(4) Uani 1 1 d . . .
H15 H 0.1689 0.3659 -0.1957 0.054 Uiso 1 1 calc R . .
C16 C 0.2772(14) 0.4116(6) -0.0698(10) 0.037(3) Uani 1 1 d . . .
H16 H 0.2972 0.4399 -0.1172 0.045 Uiso 1 1 calc R . .
C17 C 0.3234(13) 0.4126(5) 0.0466(10) 0.031(3) Uani 1 1 d . . .
H17 H 0.3771 0.4422 0.0793 0.037 Uiso 1 1 calc R . .
C18 C 0.4569(17) 0.2719(5) 0.3294(13) 0.045(3) Uani 1 1 d . . .
H18 H 0.3572 0.2699 0.3555 0.054 Uiso 1 1 calc R . .
C19 C 0.555(2) 0.2298(6) 0.3421(16) 0.061(5) Uani 1 1 d . . .
H19 H 0.5239 0.1989 0.3769 0.074 Uiso 1 1 calc R . .
C20 C 0.6957(18) 0.2332(6) 0.3042(13) 0.051(4) Uani 1 1 d . . .
H20 H 0.7658 0.2048 0.3145 0.061 Uiso 1 1 calc R . .
C21 C 0.7394(17) 0.2770(6) 0.2509(13) 0.051(4) Uani 1 1 d . . .
H21 H 0.8364 0.2786 0.2207 0.061 Uiso 1 1 calc R . .
C22 C 0.6396(14) 0.3187(5) 0.2423(10) 0.034(3) Uani 1 1 d . . .
H22 H 0.6702 0.3498 0.2087 0.041 Uiso 1 1 calc R . .
N1 N 0.2371(10) 0.4439(3) 0.3065(7) 0.0219(19) Uani 1 1 d . . .
N2 N 0.4407(10) 0.3936(3) 0.4543(7) 0.023(2) Uani 1 1 d . . .
N3 N 0.2952(10) 0.3732(3) 0.1162(7) 0.025(2) Uani 1 1 d . . .
N4 N 0.4991(10) 0.3159(4) 0.2806(8) 0.027(2) Uani 1 1 d . . .
F1 F 0.8121(9) 0.4007(4) -0.1118(6) 0.053(2) Uani 1 1 d . . .
F2 F 0.7075(10) 0.4385(3) 0.1252(6) 0.052(2) Uani 1 1 d . . .
F3 F 0.6354(9) 0.4581(3) -0.0607(6) 0.0440(19) Uani 1 1 d . . .
F4 F 0.8886(10) 0.4645(4) 0.0135(7) 0.060(2) Uani 1 1 d . . .
F5 F 0.6350(9) 0.3752(3) -0.0008(7) 0.0478(19) Uani 1 1 d . . .
F6 F 0.8857(9) 0.3825(3) 0.0772(6) 0.049(2) Uani 1 1 d . . .
F7 F 0.1436(11) 0.1317(4) 0.0794(11) 0.088(4) Uani 1 1 d . . .
F8 F -0.0540(13) 0.1645(4) 0.1502(10) 0.087(4) Uani 1 1 d . . .
F9 F -0.0586(14) 0.2313(4) 0.0230(10) 0.093(4) Uani 1 1 d . . .
F10 F 0.1334(19) 0.1973(5) -0.0495(14) 0.141(7) Uani 1 1 d . . .
F11 F -0.079(2) 0.1503(6) -0.0318(11) 0.138(6) Uani 1 1 d . . .
F12 F 0.1479(18) 0.2126(5) 0.1396(13) 0.134(6) Uani 1 1 d . . .
P1 P 0.7619(4) 0.41978(13) 0.0069(3) 0.0303(7) Uani 1 1 d . . .
P2 P 0.0418(4) 0.18181(14) 0.0493(3) 0.0414(8) Uani 1 1 d . . .
Pt1 Pt 0.36678(5) 0.380170(17) 0.28666(4) 0.02618(13) Uani 1 1 d . . .

loop_
_atom_site_aniso_label
_atom_site_aniso_U_11
_atom_site_aniso_U_22
_atom_site_aniso_U_33
_atom_site_aniso_U_23
_atom_site_aniso_U_13
_atom_site_aniso_U_12
C1 0.025(5) 0.039(7) 0.024(6) 0.000(5) -0.001(5) 0.004(5)
C2 0.016(5) 0.045(8) 0.031(6) 0.006(5) 0.008(4) 0.007(5)
C3 0.029(6) 0.027(7) 0.053(8) 0.004(6) 0.017(6) 0.003(5)
C4 0.027(6) 0.025(6) 0.036(6) -0.001(5) 0.016(5) -0.005(5)
C5 0.018(5) 0.029(6) 0.027(5) 0.002(5) 0.007(4) -0.007(4)
C6 0.028(6) 0.044(8) 0.044(7) -0.015(6) 0.017(5) -0.010(6)
C7 0.034(7) 0.061(9) 0.022(6) -0.013(6) 0.016(5) -0.017(6)
C8 0.024(6) 0.044(8) 0.026(6) 0.000(5) 0.010(5) -0.010(5)
C9 0.025(6) 0.064(9) 0.020(5) 0.004(6) -0.004(4) -0.016(6)
C10 0.033(6) 0.056(9) 0.038(7) 0.013(7) -0.001(5) -0.007(7)
C11 0.032(6) 0.042(8) 0.033(6) 0.011(5) 0.007(5) 0.002(5)
C12 0.016(5) 0.032(6) 0.022(5) -0.001(4) 0.009(4) -0.007(4)
C13 0.036(7) 0.032(7) 0.052(8) -0.011(6) -0.001(6) 0.002(6)
C14 0.043(8) 0.042(8) 0.056(9) -0.018(7) -0.013(7) 0.001(6)
C15 0.029(7) 0.064(11) 0.039(7) -0.011(7) -0.008(5) 0.015(6)
C16 0.024(6) 0.059(9) 0.028(6) 0.006(6) 0.003(5) 0.010(6)
C17 0.024(6) 0.034(7) 0.034(6) -0.002(5) 0.004(5) 0.003(5)
C18 0.043(8) 0.024(7) 0.070(10) 0.009(7) 0.010(7) 0.002(6)
C19 0.068(11) 0.028(8) 0.086(13) 0.013(8) 0.002(9) 0.003(7)
C20 0.049(9) 0.034(8) 0.066(10) -0.008(7) -0.007(7) 0.017(7)
C21 0.038(8) 0.056(10) 0.060(10) -0.011(8) 0.013(7) 0.002(7)
C22 0.038(7) 0.036(7) 0.031(6) 0.003(5) 0.013(5) 0.007(6)
N1 0.016(4) 0.026(5) 0.024(4) -0.008(4) 0.004(3) -0.002(4)
N2 0.019(4) 0.028(5) 0.023(4) 0.006(4) 0.005(3) 0.004(4)
N3 0.029(5) 0.020(5) 0.025(4) -0.003(4) -0.001(4) 0.006(4)
N4 0.020(5) 0.029(5) 0.033(5) -0.007(4) 0.005(4) 0.005(4)
F1 0.045(5) 0.081(6) 0.036(4) 0.001(4) 0.012(3) 0.006(4)
F2 0.070(6) 0.058(5) 0.029(4) -0.012(4) 0.008(4) -0.001(4)
F3 0.044(4) 0.042(5) 0.042(4) -0.003(3) -0.010(3) 0.005(4)
F4 0.051(5) 0.073(6) 0.052(5) 0.009(4) -0.009(4) -0.037(5)
F5 0.042(4) 0.041(5) 0.061(5) -0.007(4) 0.010(4) -0.016(4)
F6 0.051(5) 0.068(6) 0.026(3) 0.014(4) -0.005(3) 0.015(4)
F7 0.060(6) 0.058(7) 0.158(11) 0.031(7) 0.056(7) 0.030(5)
F8 0.082(8) 0.094(8) 0.094(8) 0.029(7) 0.043(6) 0.024(6)
F9 0.097(9) 0.077(8) 0.104(9) 0.025(7) 0.007(7) 0.043(7)
F10 0.191(15) 0.076(8) 0.191(15) 0.045(9) 0.161(13) 0.030(9)
F11 0.196(16) 0.112(11) 0.088(9) 0.017(8) -0.054(9) -0.073(11)
F12 0.167(14) 0.065(8) 0.145(12) 0.031(8) -0.081(11) -0.035(8)
P1 0.0263(15) 0.0393(18) 0.0246(14) 0.0006(13) 0.0004(12) -0.0059(13)
P2 0.043(2) 0.036(2) 0.046(2) 0.0055(16) 0.0100(16) 0.0066(16)
Pt1 0.0267(2) 0.0255(2) 0.0266(2) 0.0017(2) 0.00429(14) 0.0019(2)

loop_
_atom_type_symbol
_atom_type_description
_atom_type_scat_dispersion_real
_atom_type_scat_dispersion_imag
_atom_type_scat_source
C C 0.0033 0.0016 'International Tables Vol C Tables 4.2.6.8 and 6.1.1.4'
H H 0.0000 0.0000 'International Tables Vol C Tables 4.2.6.8 and 6.1.1.4'
B B 0.0013 0.0007 'International Tables Vol C Tables 4.2.6.8 and 6.1.1.4'
N N 0.0061 0.0033 'International Tables Vol C Tables 4.2.6.8 and 6.1.1.4'
O O 0.0106 0.0060 'International Tables Vol C Tables 4.2.6.8 and 6.1.1.4'
F F 0.0171 0.0103 'International Tables Vol C Tables 4.2.6.8 and 6.1.1.4'
P P 0.1023 0.0942 'International Tables Vol C Tables 4.2.6.8 and 6.1.1.4'
Pt Pt -1.7033 8.3905 'International Tables Vol C Tables 4.2.6.8 and 6.1.1.4'

loop_
_geom_angle_atom_site_label_1
_geom_angle_atom_site_label_2
_geom_angle_atom_site_label_3
_geom_angle
_geom_angle_site_symmetry_1
_geom_angle_site_symmetry_3
_geom_angle_publ_flag
N1 C1 C2 122.7(10) . . ?
N1 C1 H1 118.6 . . ?
C2 C1 H1 118.6 . . ?
C3 C2 C1 119.8(11) . . ?
C3 C2 H2 120.1 . . ?
C1 C2 H2 120.1 . . ?
C2 C3 C4 119.3(11) . . ?
C2 C3 H3 120.4 . . ?
C4 C3 H3 120.4 . . ?
C3 C4 C5 117.2(11) . . ?
C3 C4 C6 124.6(11) . . ?
C5 C4 C6 118.2(11) . . ?
N1 C5 C12 117.4(10) . . ?
N1 C5 C4 122.3(10) . . ?
C12 C5 C4 120.3(10) . . ?
C7 C6 C4 120.8(12) . . ?
C7 C6 H6 119.6 . . ?
C4 C6 H6 119.6 . . ?
C6 C7 C8 121.2(11) . . ?
C6 C7 H7 119.4 . . ?
C8 C7 H7 119.4 . . ?
C12 C8 C9 117.3(12) . . ?
C12 C8 C7 118.6(11) . . ?
C9 C8 C7 124.2(11) . . ?
C10 C9 C8 119.5(11) . . ?
C10 C9 H9 120.3 . . ?
C8 C9 H9 120.3 . . ?
C9 C10 C11 119.6(12) . . ?
C9 C10 H10 120.2 . . ?
C11 C10 H10 120.2 . . ?
N2 C11 C10 122.1(12) . . ?
N2 C11 H11 118.9 . . ?
C10 C11 H11 118.9 . . ?
N2 C12 C5 117.0(9) . . ?
N2 C12 C8 122.1(10) . . ?
C5 C12 C8 120.8(11) . . ?
N3 C13 C14 120.7(13) . . ?
N3 C13 H13 119.7 . . ?
C14 C13 H13 119.7 . . ?
C15 C14 C13 120.5(13) . . ?
C15 C14 H14 119.8 . . ?
C13 C14 H14 119.8 . . ?
C14 C15 C16 119.8(13) . . ?
C14 C15 H15 120.1 . . ?
C16 C15 H15 120.1 . . ?
C17 C16 C15 117.8(13) . . ?
C17 C16 H16 121.1 . . ?
C15 C16 H16 121.1 . . ?
N3 C17 C16 122.4(12) . . ?
N3 C17 H17 118.8 . . ?
C16 C17 H17 118.8 . . ?
N4 C18 C19 121.5(13) . . ?
N4 C18 H18 119.3 . . ?
C19 C18 H18 119.3 . . ?
C20 C19 C18 118.5(14) . . ?
C20 C19 H19 120.8 . . ?
C18 C19 H19 120.8 . . ?
C19 C20 C21 121.1(14) . . ?
C19 C20 H20 119.4 . . ?
C21 C20 H20 119.4 . . ?
C22 C21 C20 118.5(13) . . ?
C22 C21 H21 120.8 . . ?
C20 C21 H21 120.8 . . ?
N4 C22 C21 121.0(12) . . ?
N4 C22 H22 119.5 . . ?
C21 C22 H22 119.5 . . ?
C1 N1 C5 118.6(9) . . ?
C1 N1 Pt1 129.7(7) . . ?
C5 N1 Pt1 111.7(7) . . ?
C11 N2 C12 119.3(10) . . ?
C11 N2 Pt1 128.6(8) . . ?
C12 N2 Pt1 112.0(7) . . ?
C13 N3 C17 118.9(10) . . ?
C13 N3 Pt1 122.8(9) . . ?
C17 N3 Pt1 118.3(8) . . ?
C18 N4 C22 119.4(11) . . ?
C18 N4 Pt1 119.8(8) . . ?
C22 N4 Pt1 120.2(8) . . ?
F5 P1 F4 179.5(5) . . ?
F5 P1 F1 89.2(5) . . ?
F4 P1 F1 90.5(5) . . ?
F5 P1 F2 89.7(4) . . ?
F4 P1 F2 90.6(5) . . ?
F1 P1 F2 178.7(5) . . ?
F5 P1 F6 90.0(5) . . ?
F4 P1 F6 90.3(5) . . ?
F1 P1 F6 91.6(4) . . ?
F2 P1 F6 89.1(4) . . ?
F5 P1 F3 90.1(4) . . ?
F4 P1 F3 89.6(5) . . ?
F1 P1 F3 90.1(4) . . ?
F2 P1 F3 89.2(4) . . ?
F6 P1 F3 178.3(5) . . ?
F12 P2 F10 93.9(10) . . ?
F12 P2 F11 173.3(10) . . ?
F10 P2 F11 92.5(9) . . ?
F12 P2 F9 88.6(7) . . ?
F10 P2 F9 87.8(7) . . ?
F11 P2 F9 89.8(8) . . ?
F12 P2 F7 90.4(7) . . ?
F10 P2 F7 93.4(6) . . ?
F11 P2 F7 91.0(8) . . ?
F9 P2 F7 178.6(7) . . ?
F12 P2 F8 87.3(8) . . ?
F10 P2 F8 178.6(8) . . ?
F11 P2 F8 86.3(8) . . ?
F9 P2 F8 93.0(6) . . ?
F7 P2 F8 85.8(6) . . ?
N3 Pt1 N2 175.1(4) . . ?
N3 Pt1 N4 89.7(4) . . ?
N2 Pt1 N4 93.8(4) . . ?
N3 Pt1 N1 94.8(3) . . ?
N2 Pt1 N1 81.8(3) . . ?
N4 Pt1 N1 175.4(4) . . ?

loop_
_geom_bond_atom_site_label_1
_geom_bond_atom_site_label_2
_geom_bond_distance
_geom_bond_site_symmetry_2
_geom_bond_publ_flag
C1 N1 1.316(14) . ?
C1 C2 1.384(16) . ?
C1 H1 0.9500 . ?
C2 C3 1.371(17) . ?
C2 H2 0.9500 . ?
C3 C4 1.400(17) . ?
C3 H3 0.9500 . ?
C4 C5 1.411(16) . ?
C4 C6 1.435(17) . ?
C5 N1 1.361(13) . ?
C5 C12 1.406(15) . ?
C6 C7 1.363(19) . ?
C6 H6 0.9500 . ?
C7 C8 1.423(18) . ?
C7 H7 0.9500 . ?
C8 C12 1.402(15) . ?
C8 C9 1.410(17) . ?
C9 C10 1.37(2) . ?
C9 H9 0.9500 . ?
C10 C11 1.399(18) . ?
C10 H10 0.9500 . ?
C11 N2 1.314(14) . ?
C11 H11 0.9500 . ?
C12 N2 1.360(14) . ?
C13 N3 1.327(15) . ?
C13 C14 1.386(19) . ?
C13 H13 0.9500 . ?
C14 C15 1.34(2) . ?
C14 H14 0.9500 . ?
C15 C16 1.378(19) . ?
C15 H15 0.9500 . ?
C16 C17 1.376(16) . ?
C16 H16 0.9500 . ?
C17 N3 1.349(15) . ?
C17 H17 0.9500 . ?
C18 N4 1.346(16) . ?
C18 C19 1.376(19) . ?
C18 H18 0.9500 . ?
C19 C20 1.35(2) . ?
C19 H19 0.9500 . ?
C20 C21 1.37(2) . ?
C20 H20 0.9500 . ?
C21 C22 1.375(19) . ?
C21 H21 0.9500 . ?
C22 N4 1.345(14) . ?
C22 H22 0.9500 . ?
N1 Pt1 2.024(9) . ?
N2 Pt1 2.022(9) . ?
N3 Pt1 2.027(9) . ?
N4 Pt1 2.025(9) . ?
F1 P1 1.590(8) . ?
F2 P1 1.596(8) . ?
F3 P1 1.608(8) . ?
F4 P1 1.588(8) . ?
F5 P1 1.586(8) . ?
F6 P1 1.590(8) . ?
F7 P2 1.582(9) . ?
F8 P2 1.592(10) . ?
F9 P2 1.557(10) . ?
F10 P2 1.537(10) . ?
F11 P2 1.554(12) . ?
F12 P2 1.534(12) . ?

loop_
_geom_torsion_atom_site_label_1
_geom_torsion_atom_site_label_2
_geom_torsion_atom_site_label_3
_geom_torsion_atom_site_label_4
_geom_torsion
_geom_torsion_site_symmetry_1
_geom_torsion_site_symmetry_2
_geom_torsion_site_symmetry_3
_geom_torsion_site_symmetry_4
_geom_torsion_publ_flag
N1 C1 C2 C3 -1.3(18) . . . . ?
C1 C2 C3 C4 -0.2(17) . . . . ?
C2 C3 C4 C5 0.9(16) . . . . ?
C2 C3 C4 C6 179.2(11) . . . . ?
C3 C4 C5 N1 -0.2(16) . . . . ?
C6 C4 C5 N1 -178.7(10) . . . . ?
C3 C4 C5 C12 -178.3(10) . . . . ?
C6 C4 C5 C12 3.2(15) . . . . ?
C3 C4 C6 C7 179.7(11) . . . . ?
C5 C4 C6 C7 -1.9(17) . . . . ?
C4 C6 C7 C8 0.9(18) . . . . ?
C6 C7 C8 C12 -1.2(17) . . . . ?
C6 C7 C8 C9 -179.8(11) . . . . ?
C12 C8 C9 C10 2.0(17) . . . . ?
C7 C8 C9 C10 -179.4(11) . . . . ?
C8 C9 C10 C11 -1.9(18) . . . . ?
C9 C10 C11 N2 1.9(19) . . . . ?
N1 C5 C12 N2 1.3(14) . . . . ?
C4 C5 C12 N2 179.4(9) . . . . ?
N1 C5 C12 C8 178.3(9) . . . . ?
C4 C5 C12 C8 -3.6(15) . . . . ?
C9 C8 C12 N2 -2.0(15) . . . . ?
C7 C8 C12 N2 179.3(10) . . . . ?
C9 C8 C12 C5 -178.8(10) . . . . ?
C7 C8 C12 C5 2.4(15) . . . . ?
N3 C13 C14 C15 0(2) . . . . ?
C13 C14 C15 C16 0(2) . . . . ?
C14 C15 C16 C17 0.9(19) . . . . ?
C15 C16 C17 N3 -0.7(17) . . . . ?
N4 C18 C19 C20 0(2) . . . . ?
C18 C19 C20 C21 -2(3) . . . . ?
C19 C20 C21 C22 3(2) . . . . ?
C20 C21 C22 N4 -3(2) . . . . ?
C2 C1 N1 C5 1.9(17) . . . . ?
C2 C1 N1 Pt1 -178.7(8) . . . . ?
C12 C5 N1 C1 177.0(10) . . . . ?
C4 C5 N1 C1 -1.1(15) . . . . ?
C12 C5 N1 Pt1 -2.5(11) . . . . ?
C4 C5 N1 Pt1 179.4(8) . . . . ?
C10 C11 N2 C12 -1.9(17) . . . . ?
C10 C11 N2 Pt1 176.1(9) . . . . ?
C5 C12 N2 C11 178.9(10) . . . . ?
C8 C12 N2 C11 1.9(15) . . . . ?
C5 C12 N2 Pt1 0.6(11) . . . . ?
C8 C12 N2 Pt1 -176.3(8) . . . . ?
C14 C13 N3 C17 0.6(18) . . . . ?
C14 C13 N3 Pt1 179.6(10) . . . . ?
C16 C17 N3 C13 -0.1(17) . . . . ?
C16 C17 N3 Pt1 -179.1(9) . . . . ?
C19 C18 N4 C22 1(2) . . . . ?
C19 C18 N4 Pt1 -170.2(12) . . . . ?
C21 C22 N4 C18 0.8(19) . . . . ?
C21 C22 N4 Pt1 171.7(10) . . . . ?
C13 N3 Pt1 N4 59.6(9) . . . . ?
C17 N3 Pt1 N4 -121.4(8) . . . . ?
C13 N3 Pt1 N1 -119.3(9) . . . . ?
C17 N3 Pt1 N1 59.7(8) . . . . ?
C11 N2 Pt1 N4 1.8(10) . . . . ?
C12 N2 Pt1 N4 179.8(7) . . . . ?
C11 N2 Pt1 N1 -179.6(10) . . . . ?
C12 N2 Pt1 N1 -1.5(7) . . . . ?
C18 N4 Pt1 N3 -109.0(10) . . . . ?
C22 N4 Pt1 N3 80.2(9) . . . . ?
C18 N4 Pt1 N2 74.4(10) . . . . ?
C22 N4 Pt1 N2 -96.4(9) . . . . ?
C1 N1 Pt1 N3 6.3(10) . . . . ?
C5 N1 Pt1 N3 -174.3(7) . . . . ?
C1 N1 Pt1 N2 -177.3(10) . . . . ?
C5 N1 Pt1 N2 2.1(7) . . . . ?
